data_7032777
loop_
_publ_author_name
'Wang, Lei'
'Liu, Jun-Feng'
'Yang, Weiting'
'Yi, Fei-Yan'
'Dang, Song'
'Sun, Zhong-Ming'

_publ_section_title
;
 A nanosized heterometallic {Zn2Ru3} coordination cage templated by
 various polyoxometalates.
;
_journal_issue 46
_journal_name_full 'Dalton transactions (Cambridge, England : 2003)'
_journal_page_first 17244
_journal_page_last 17247
_journal_paper_doi 10.1039/c4dt02521k
_journal_volume 43
_journal_year 2014
_chemical_formula_sum 'C96 H66 Mo12 N18 O58 P Ru3 Zn2'
_chemical_formula_weight 4015.87
_chemical_name_systematic
; 
 ? 
;
_space_group_IT_number 167
_symmetry_cell_setting trigonal
_symmetry_space_group_name_Hall '-R 3 2"c'
_symmetry_space_group_name_H-M 'R -3 c :H'
_atom_sites_solution_hydrogens geom
_atom_sites_solution_primary direct
_atom_sites_solution_secondary difmap
_audit_creation_method SHELXL-97
_cell_angle_alpha 90.00
_cell_angle_beta 90.00
_cell_angle_gamma 120.00
_cell_formula_units_Z 6
_cell_length_a 23.6889(3)
_cell_length_b 23.6889(3)
_cell_length_c 48.7070(9)
_cell_measurement_temperature 293(2)
_cell_measurement_theta_max 74.46
_cell_measurement_theta_min 3.73
_cell_volume 23670.7(6)
_computing_structure_refinement 'SHELXL-97 (Sheldrick, 1997)'
_computing_structure_solution 'SHELXS-97 (Sheldrick, 1990)'
_diffrn_ambient_temperature 293(2)
_diffrn_measured_fraction_theta_full 0.982
_diffrn_measured_fraction_theta_max 0.982
_diffrn_radiation_monochromator graphite
_diffrn_radiation_source 'fine-focus sealed tube'
_diffrn_radiation_type CuK\a
_diffrn_radiation_wavelength 1.54178
_diffrn_reflns_av_R_equivalents 0.0269
_diffrn_reflns_av_sigmaI/netI 0.0247
_diffrn_reflns_limit_h_max 22
_diffrn_reflns_limit_h_min -25
_diffrn_reflns_limit_k_max 28
_diffrn_reflns_limit_k_min -27
_diffrn_reflns_limit_l_max 51
_diffrn_reflns_limit_l_min -60
_diffrn_reflns_number 18661
_diffrn_reflns_theta_full 74.46
_diffrn_reflns_theta_max 74.46
_diffrn_reflns_theta_min 3.73
_exptl_absorpt_coefficient_mu 10.889
_exptl_absorpt_correction_T_max 1.00000
_exptl_absorpt_correction_T_min 0.44558
_exptl_absorpt_correction_type multi-scan
_exptl_absorpt_process_details
;
CrysAlisPro, Agilent Technologies,
Version 1.171.36.28 (release 01-02-2013 CrysAlis171 .NET)
(compiled Feb  1 2013,16:14:44)
Empirical absorption correction using spherical harmonics,
 implemented in SCALE3 ABSPACK scaling algorithm.
;
_exptl_crystal_density_diffrn 1.690
_exptl_crystal_density_method 'not measured'
_exptl_crystal_F_000 11658
_platon_squeeze_details
;
;
_refine_diff_density_max 0.725
_refine_diff_density_min -1.207
_refine_diff_density_rms 0.136
_refine_ls_extinction_coef 0.0000046(8)
_refine_ls_extinction_expression Fc^*^=kFc[1+0.001xFc^2^\l^3^/sin(2\q)]^-1/4^
_refine_ls_extinction_method SHELXL
_refine_ls_goodness_of_fit_ref 1.043
_refine_ls_hydrogen_treatment constr
_refine_ls_matrix_type full
_refine_ls_number_parameters 288
_refine_ls_number_reflns 5298
_refine_ls_number_restraints 0
_refine_ls_restrained_S_all 1.043
_refine_ls_R_factor_all 0.0555
_refine_ls_R_factor_gt 0.0515
_refine_ls_shift/su_max 0.003
_refine_ls_shift/su_mean 0.000
_refine_ls_structure_factor_coef Fsqd
_refine_ls_weighting_details 'calc w=1/[\s^2^(Fo^2^)+(0.0482P)^2^+523.5185P] where P=(Fo^2^+2Fc^2^)/3'
_refine_ls_weighting_scheme calc
_refine_ls_wR_factor_gt 0.1322
_refine_ls_wR_factor_ref 0.1354
_reflns_number_gt 4787
_reflns_number_total 5298
_reflns_threshold_expression >2sigma(I)
_cod_data_source_file c4dt02521k2.cif
_cod_data_source_block 1
_cod_depositor_comments
;
The following automatic conversions were performed:

'_symmetry_cell_setting' value 'Trigonal' changed to 'trigonal'
according to
/usr/data/users/saulius/crontab/automatic-downloads/rss-feeds/RSC/lib/dictionaries/cif_core.dic
dictionary named 'cif_core.dic' version 2.4.2 from 2011-04-26.

Automatic conversion script
Id: cif_fix_values 2827 2014-09-09 07:05:25Z andrius 

 Adding full bibliography for 7032774--7032777.cif.
;
_cod_original_sg_symbol_H-M R-3C
_cod_database_code 7032777

loop_
_symmetry_equiv_pos_as_xyz
'x, y, z'
'-y, x-y, z'
'-x+y, -x, z'
'y, x, -z+1/2'
'x-y, -y, -z+1/2'
'-x, -x+y, -z+1/2'
'x+2/3, y+1/3, z+1/3'
'-y+2/3, x-y+1/3, z+1/3'
'-x+y+2/3, -x+1/3, z+1/3'
'y+2/3, x+1/3, -z+5/6'
'x-y+2/3, -y+1/3, -z+5/6'
'-x+2/3, -x+y+1/3, -z+5/6'
'x+1/3, y+2/3, z+2/3'
'-y+1/3, x-y+2/3, z+2/3'
'-x+y+1/3, -x+2/3, z+2/3'
'y+1/3, x+2/3, -z+7/6'
'x-y+1/3, -y+2/3, -z+7/6'
'-x+1/3, -x+y+2/3, -z+7/6'
'-x, -y, -z'
'y, -x+y, -z'
'x-y, x, -z'
'-y, -x, z-1/2'
'-x+y, y, z-1/2'
'x, x-y, z-1/2'
'-x+2/3, -y+1/3, -z+1/3'
'y+2/3, -x+y+1/3, -z+1/3'
'x-y+2/3, x+1/3, -z+1/3'
'-y+2/3, -x+1/3, z-1/6'
'-x+y+2/3, y+1/3, z-1/6'
'x+2/3, x-y+1/3, z-1/6'
'-x+1/3, -y+2/3, -z+2/3'
'y+1/3, -x+y+2/3, -z+2/3'
'x-y+1/3, x+2/3, -z+2/3'
'-y+1/3, -x+2/3, z+1/6'
'-x+y+1/3, y+2/3, z+1/6'
'x+1/3, x-y+2/3, z+1/6'

loop_
_atom_site_label
_atom_site_type_symbol
_atom_site_fract_x
_atom_site_fract_y
_atom_site_fract_z
_atom_site_U_iso_or_equiv
_atom_site_adp_type
_atom_site_occupancy
_atom_site_symmetry_multiplicity
_atom_site_calc_flag
_atom_site_refinement_flags
Ru1 Ru 0.66387(3) 0.66387(3) 0.7500 0.0479(2) Uani 1 2 d S
Mo1 Mo 0.15841(3) 0.14115(3) 0.501601(12) 0.04355(16) Uani 1 1 d .
Mo2 Mo 0.05307(2) 0.10030(2) 0.559396(9) 0.03696(15) Uani 1 1 d .
Zn1 Zn 1.0000 1.0000 0.66945(3) 0.0460(4) Uani 1 3 d S
P1 P 0.0000 0.0000 0.5000 0.0305(7) Uani 1 6 d S
O1 O 0.9237(3) 0.9273(3) 0.68630(11) 0.0764(19) Uani 1 1 d .
O2 O 0.8812(5) 0.8715(4) 0.64890(14) 0.119(3) Uani 1 1 d .
O3 O 0.2319(2) 0.2081(2) 0.50139(11) 0.0567(13) Uani 1 1 d .
O4 O 0.1779(4) 0.0756(3) 0.50689(12) 0.083(2) Uani 1 1 d .
O5 O 0.1477(4) 0.1214(3) 0.46282(13) 0.085(2) Uani 1 1 d .
O6 O 0.0405(4) 0.0708(4) 0.51169(15) 0.088(2) Uani 1 1 d .
O7 O 0.1331(3) 0.1386(4) 0.53804(14) 0.083(2) Uani 1 1 d .
O8 O -0.0334(2) 0.0406(2) 0.56839(15) 0.0690(17) Uani 1 1 d .
O9 O 0.0776(3) 0.1451(3) 0.58763(12) 0.0695(17) Uani 1 1 d .
O10 O 0.0000 0.0000 0.4693(3) 0.092(4) Uani 1 3 d S
N1 N 0.7332(3) 0.7276(3) 0.72312(12) 0.0499(14) Uani 1 1 d .
N2 N 0.6103(3) 0.7112(3) 0.74977(14) 0.0536(15) Uani 1 1 d .
N3 N 0.6110(3) 0.5926(3) 0.72157(14) 0.0598(17) Uani 1 1 d .
C1 C 0.8827(4) 0.8787(4) 0.67355(13) 0.0518(17) Uani 1 1 d .
C2 C 0.8308(4) 0.8258(4) 0.69060(15) 0.0511(16) Uani 1 1 d .
C3 C 0.7799(4) 0.7700(4) 0.67924(15) 0.061(2) Uani 1 1 d .
H3A H 0.7775 0.7642 0.6603 0.073 Uiso 1 1 calc R
C4 C 0.7330(4) 0.7231(4) 0.69575(16) 0.062(2) Uani 1 1 d .
H4A H 0.6993 0.6862 0.6875 0.074 Uiso 1 1 calc R
C5 C 0.7828(3) 0.7806(3) 0.73497(14) 0.0472(15) Uani 1 1 d .
C6 C 0.8319(4) 0.8311(4) 0.71896(14) 0.0495(16) Uani 1 1 d .
H6A H 0.8650 0.8679 0.7275 0.059 Uiso 1 1 calc R
C7 C 0.6204(5) 0.7613(4) 0.7334(2) 0.072(2) Uani 1 1 d .
H7A H 0.6501 0.7733 0.7191 0.086 Uiso 1 1 calc R
C8 C 0.5880(5) 0.7948(5) 0.7375(3) 0.083(3) Uani 1 1 d .
H8A H 0.5947 0.8284 0.7256 0.100 Uiso 1 1 calc R
C9 C 0.7788(5) 0.5452(5) 0.7408(3) 0.088(3) Uani 1 1 d .
H9A H 0.8035 0.5256 0.7370 0.105 Uiso 1 1 calc R
C10 C 0.7257(5) 0.5322(5) 0.7248(2) 0.079(3) Uani 1 1 d .
H10A H 0.7126 0.5020 0.7106 0.094 Uiso 1 1 calc R
C11 C 0.6924(4) 0.5643(4) 0.73023(17) 0.0591(19) Uani 1 1 d .
C12 C 0.6344(5) 0.5521(4) 0.71449(18) 0.064(2) Uani 1 1 d .
C13 C 0.6018(7) 0.5033(5) 0.6964(2) 0.108(5) Uani 1 1 d .
H13A H 0.6172 0.4750 0.6925 0.129 Uiso 1 1 calc R
C14 C 0.5472(9) 0.4945(6) 0.6836(4) 0.156(8) Uani 1 1 d .
H14A H 0.5261 0.4612 0.6709 0.188 Uiso 1 1 calc R
C15 C 0.5237(6) 0.5346(5) 0.6896(3) 0.121(6) Uani 1 1 d .
H15A H 0.4859 0.5291 0.6812 0.145 Uiso 1 1 calc R
C16 C 0.5570(5) 0.5838(5) 0.7083(2) 0.086(3) Uani 1 1 d .
H16A H 0.5416 0.6122 0.7121 0.104 Uiso 1 1 calc R
O1W O 1.0000 1.0000 0.62938(18) 0.069(3) Uani 1 3 d S

loop_
_atom_site_aniso_label
_atom_site_aniso_U_11
_atom_site_aniso_U_22
_atom_site_aniso_U_33
_atom_site_aniso_U_23
_atom_site_aniso_U_13
_atom_site_aniso_U_12
Ru1 0.0441(3) 0.0441(3) 0.0529(4) 0.01015(16) -0.01015(16) 0.0202(3)
Mo1 0.0337(3) 0.0349(3) 0.0524(3) 0.0017(2) -0.0045(2) 0.0099(2)
Mo2 0.0429(3) 0.0435(3) 0.0240(2) -0.00592(18) -0.00283(18) 0.0212(2)
Zn1 0.0561(6) 0.0561(6) 0.0259(7) 0.000 0.000 0.0280(3)
P1 0.0330(10) 0.0330(10) 0.0256(15) 0.000 0.000 0.0165(5)
O1 0.067(4) 0.076(4) 0.041(3) -0.005(3) 0.010(3) 0.002(3)
O2 0.134(7) 0.085(5) 0.054(4) -0.005(3) 0.013(4) -0.008(5)
O3 0.043(3) 0.051(3) 0.056(3) 0.002(2) 0.004(2) 0.008(2)
O4 0.146(6) 0.064(4) 0.056(3) -0.017(3) -0.042(4) 0.067(4)
O5 0.142(6) 0.059(3) 0.076(4) -0.030(3) -0.061(4) 0.068(4)
O6 0.098(5) 0.091(5) 0.075(4) 0.010(4) 0.011(4) 0.048(4)
O7 0.063(4) 0.129(6) 0.082(4) 0.054(4) 0.032(3) 0.066(4)
O8 0.038(3) 0.040(3) 0.127(5) 0.005(3) 0.001(3) 0.017(2)
O9 0.072(4) 0.088(4) 0.067(3) -0.045(3) -0.027(3) 0.053(3)
O10 0.104(6) 0.104(6) 0.069(7) 0.000 0.000 0.052(3)
N1 0.050(3) 0.045(3) 0.051(3) 0.006(3) -0.008(3) 0.020(3)
N2 0.047(3) 0.042(3) 0.075(4) -0.002(3) -0.020(3) 0.024(3)
N3 0.060(4) 0.039(3) 0.067(4) 0.007(3) -0.020(3) 0.016(3)
C1 0.069(5) 0.054(4) 0.032(3) -0.005(3) 0.002(3) 0.030(4)
C2 0.061(4) 0.055(4) 0.045(4) 0.003(3) -0.002(3) 0.035(4)
C3 0.085(6) 0.055(4) 0.037(3) -0.004(3) -0.014(4) 0.031(4)
C4 0.064(5) 0.046(4) 0.054(4) -0.002(3) -0.014(4) 0.012(4)
C5 0.051(4) 0.045(4) 0.044(4) 0.004(3) -0.004(3) 0.023(3)
C6 0.053(4) 0.045(4) 0.043(4) 0.002(3) 0.001(3) 0.018(3)
C7 0.069(5) 0.054(5) 0.097(7) 0.016(5) -0.012(5) 0.035(4)
C8 0.085(7) 0.060(5) 0.107(8) 0.005(5) -0.026(6) 0.039(5)
C9 0.076(7) 0.072(6) 0.128(10) 0.040(7) 0.038(7) 0.046(6)
C10 0.079(6) 0.059(5) 0.105(8) 0.025(5) 0.013(6) 0.040(5)
C11 0.066(5) 0.044(4) 0.059(4) 0.005(3) -0.004(4) 0.022(4)
C12 0.082(6) 0.042(4) 0.067(5) 0.011(4) -0.014(4) 0.030(4)
C13 0.170(13) 0.072(7) 0.096(8) -0.024(6) -0.062(8) 0.071(8)
C14 0.215(17) 0.056(6) 0.186(15) -0.043(8) -0.128(14) 0.058(9)
C15 0.119(10) 0.061(6) 0.169(13) -0.020(7) -0.098(10) 0.035(6)
C16 0.074(6) 0.070(6) 0.108(8) 0.009(5) -0.044(6) 0.031(5)
O1W 0.088(4) 0.088(4) 0.030(4) 0.000 0.000 0.044(2)

loop_
_atom_type_symbol
_atom_type_description
_atom_type_scat_dispersion_real
_atom_type_scat_dispersion_imag
_atom_type_scat_source
C C 0.0181 0.0091 'International Tables Vol C Tables 4.2.6.8 and 6.1.1.4'
H H 0.0000 0.0000 'International Tables Vol C Tables 4.2.6.8 and 6.1.1.4'
N N 0.0311 0.0180 'International Tables Vol C Tables 4.2.6.8 and 6.1.1.4'
O O 0.0492 0.0322 'International Tables Vol C Tables 4.2.6.8 and 6.1.1.4'
P P 0.2955 0.4335 'International Tables Vol C Tables 4.2.6.8 and 6.1.1.4'
Zn Zn -1.5491 0.6778 'International Tables Vol C Tables 4.2.6.8 and 6.1.1.4'
Mo Mo -0.0483 2.7339 'International Tables Vol C Tables 4.2.6.8 and 6.1.1.4'
Ru Ru 0.0552 3.2960 'International Tables Vol C Tables 4.2.6.8 and 6.1.1.4'

loop_
_geom_angle_atom_site_label_1
_geom_angle_atom_site_label_2
_geom_angle_atom_site_label_3
_geom_angle
_geom_angle_site_symmetry_1
_geom_angle_site_symmetry_3
N1 Ru1 N1 79.7(3) 4_556 .
N1 Ru1 N3 171.8(3) 4_556 .
N1 Ru1 N3 96.3(3) . .
N1 Ru1 N3 96.3(3) 4_556 4_556
N1 Ru1 N3 171.8(3) . 4_556
N3 Ru1 N3 88.7(4) . 4_556
N1 Ru1 N2 88.6(2) 4_556 .
N1 Ru1 N2 94.6(3) . .
N3 Ru1 N2 98.9(3) . .
N3 Ru1 N2 78.1(3) 4_556 .
N1 Ru1 N2 94.6(3) 4_556 4_556
N1 Ru1 N2 88.6(2) . 4_556
N3 Ru1 N2 78.1(3) . 4_556
N3 Ru1 N2 98.9(3) 4_556 4_556
N2 Ru1 N2 175.9(3) . 4_556
O3 Mo1 O4 102.7(3) . .
O3 Mo1 O7 101.7(3) . .
O4 Mo1 O7 92.9(3) . .
O3 Mo1 O5 99.9(3) . .
O4 Mo1 O5 89.4(2) . .
O7 Mo1 O5 157.1(3) . .
O3 Mo1 O4 101.1(3) . 21_556
O4 Mo1 O4 155.8(5) . 21_556
O7 Mo1 O4 86.4(2) . 21_556
O5 Mo1 O4 82.3(3) . 21_556
O3 Mo1 O6 158.1(3) . .
O4 Mo1 O6 94.5(3) . .
O7 Mo1 O6 63.5(3) . .
O5 Mo1 O6 93.6(3) . .
O4 Mo1 O6 63.6(3) 21_556 .
O3 Mo1 O6 157.8(3) . 20_556
O4 Mo1 O6 64.9(3) . 20_556
O7 Mo1 O6 97.4(3) . 20_556
O5 Mo1 O6 63.2(3) . 20_556
O4 Mo1 O6 91.2(3) 21_556 20_556
O6 Mo1 O6 43.7(3) . 20_556
O9 Mo2 O8 101.0(3) . .
O9 Mo2 O5 102.2(3) . 21_556
O8 Mo2 O5 91.1(3) . 21_556
O9 Mo2 O8 100.7(3) . 3
O8 Mo2 O8 87.7(3) . 3
O5 Mo2 O8 156.9(3) 21_556 3
O9 Mo2 O7 101.4(3) . .
O8 Mo2 O7 157.3(3) . .
O5 Mo2 O7 87.4(2) 21_556 .
O8 Mo2 O7 85.1(3) 3 .
O9 Mo2 O6 160.6(3) . .
O8 Mo2 O6 94.4(3) . .
O5 Mo2 O6 65.6(3) 21_556 .
O8 Mo2 O6 91.5(3) 3 .
O7 Mo2 O6 64.4(3) . .
O9 Mo2 O10 157.9(4) . 19_556
O8 Mo2 O10 64.5(3) . 19_556
O5 Mo2 O10 95.0(3) 21_556 19_556
O8 Mo2 O10 63.8(2) 3 19_556
O7 Mo2 O10 93.1(3) . 19_556
O6 Mo2 O10 41.3(3) . 19_556
O1 Zn1 O1 103.5(2) . 3_675
O1 Zn1 O1 103.5(2) . 2_765
O1 Zn1 O1 103.5(2) 3_675 2_765
O1 Zn1 O1W 114.93(17) . .
O1 Zn1 O1W 114.93(17) 3_675 .
O1 Zn1 O1W 114.93(17) 2_765 .
O10 P1 O10 179.999(1) 19_556 .
O10 P1 O6 111.3(3) 19_556 21_556
O10 P1 O6 68.7(3) . 21_556
O10 P1 O6 68.7(3) 19_556 .
O10 P1 O6 111.3(3) . .
O6 P1 O6 72.5(3) 21_556 .
O10 P1 O6 111.3(3) 19_556 20_556
O10 P1 O6 68.7(3) . 20_556
O6 P1 O6 107.5(3) 21_556 20_556
O6 P1 O6 72.5(3) . 20_556
O10 P1 O6 111.3(3) 19_556 19_556
O10 P1 O6 68.7(3) . 19_556
O6 P1 O6 107.5(3) 21_556 19_556
O6 P1 O6 180.0(5) . 19_556
O6 P1 O6 107.5(3) 20_556 19_556
O10 P1 O6 68.7(3) 19_556 3
O10 P1 O6 111.3(3) . 3
O6 P1 O6 179.994(4) 21_556 3
O6 P1 O6 107.5(3) . 3
O6 P1 O6 72.5(3) 20_556 3
O6 P1 O6 72.5(3) 19_556 3
O10 P1 O6 68.7(3) 19_556 2
O10 P1 O6 111.3(3) . 2
O6 P1 O6 72.5(3) 21_556 2
O6 P1 O6 107.5(3) . 2
O6 P1 O6 179.994(2) 20_556 2
O6 P1 O6 72.5(3) 19_556 2
O6 P1 O6 107.5(3) 3 2
C1 O1 Zn1 124.0(5) . .
Mo1 O4 Mo1 139.1(4) . 20_556
Mo2 O5 Mo1 137.1(4) 20_556 .
P1 O6 O10 53.7(4) . 19_556
P1 O6 Mo2 125.7(4) . .
O10 O6 Mo2 72.0(4) 19_556 .
P1 O6 Mo1 121.9(4) . .
O10 O6 Mo1 130.5(4) 19_556 .
Mo2 O6 Mo1 93.6(3) . .
P1 O6 Mo1 121.8(4) . 21_556
O10 O6 Mo1 134.7(4) 19_556 21_556
Mo2 O6 Mo1 93.2(3) . 21_556
Mo1 O6 Mo1 91.9(2) . 21_556
Mo1 O7 Mo2 138.4(4) . .
Mo2 O8 Mo2 139.5(4) . 2
P1 O10 O6 57.6(4) . 21_556
P1 O10 O6 57.6(4) . 20_556
O6 O10 O6 94.0(6) 21_556 20_556
P1 O10 O6 57.6(4) . 19_556
O6 O10 O6 94.0(6) 21_556 19_556
O6 O10 O6 93.9(6) 20_556 19_556
P1 O10 Mo2 124.2(2) . 19_556
O6 O10 Mo2 132.8(3) 21_556 19_556
O6 O10 Mo2 128.3(3) 20_556 19_556
O6 O10 Mo2 66.6(3) 19_556 19_556
P1 O10 Mo2 124.2(2) . 21_556
O6 O10 Mo2 66.6(3) 21_556 21_556
O6 O10 Mo2 132.8(3) 20_556 21_556
O6 O10 Mo2 128.3(3) 19_556 21_556
Mo2 O10 Mo2 91.5(3) 19_556 21_556
P1 O10 Mo2 124.2(2) . 20_556
O6 O10 Mo2 128.3(3) 21_556 20_556
O6 O10 Mo2 66.6(3) 20_556 20_556
O6 O10 Mo2 132.8(3) 19_556 20_556
Mo2 O10 Mo2 91.5(3) 19_556 20_556
Mo2 O10 Mo2 91.5(3) 21_556 20_556
C4 N1 C5 117.9(6) . .
C4 N1 Ru1 127.4(5) . .
C5 N1 Ru1 114.6(5) . .
C7 N2 C11 118.1(7) . 4_556
C7 N2 Ru1 126.4(6) . .
C11 N2 Ru1 115.3(5) 4_556 .
C16 N3 C12 117.0(8) . .
C16 N3 Ru1 126.1(7) . .
C12 N3 Ru1 116.8(5) . .
O2 C1 O1 125.6(8) . .
O2 C1 C2 118.7(7) . .
O1 C1 C2 115.7(6) . .
C3 C2 C6 116.9(7) . .
C3 C2 C1 122.5(7) . .
C6 C2 C1 120.5(7) . .
C4 C3 C2 120.4(7) . .
N1 C4 C3 123.4(7) . .
N1 C5 C6 121.2(6) . .
N1 C5 C5 115.5(4) . 4_556
C6 C5 C5 123.3(4) . 4_556
C2 C6 C5 120.1(7) . .
N2 C7 C8 121.5(10) . .
C7 C8 C9 119.9(10) . 4_556
C10 C9 C8 118.9(10) . 4_556
C11 C10 C9 118.9(11) . .
N2 C11 C10 122.4(9) 4_556 .
N2 C11 C12 115.5(7) 4_556 .
C10 C11 C12 122.1(9) . .
C13 C12 N3 120.3(9) . .
C13 C12 C11 126.2(9) . .
N3 C12 C11 113.3(7) . .
C12 C13 C14 121.9(12) . .
C15 C14 C13 119.4(12) . .
C14 C15 C16 118.2(11) . .
N3 C16 C15 123.0(11) . .

loop_
_geom_bond_atom_site_label_1
_geom_bond_atom_site_label_2
_geom_bond_distance
_geom_bond_site_symmetry_2
Ru1 N1 2.052(6) 4_556
Ru1 N1 2.052(6) .
Ru1 N3 2.054(6) .
Ru1 N3 2.054(6) 4_556
Ru1 N2 2.071(6) .
Ru1 N2 2.071(6) 4_556
Mo1 O3 1.668(5) .
Mo1 O4 1.847(6) .
Mo1 O7 1.865(6) .
Mo1 O5 1.932(6) .
Mo1 O4 1.962(6) 21_556
Mo1 O6 2.483(8) .
Mo1 O6 2.484(8) 20_556
Mo2 O9 1.654(5) .
Mo2 O8 1.868(5) .
Mo2 O5 1.883(5) 21_556
Mo2 O8 1.933(5) 3
Mo2 O7 1.943(5) .
Mo2 O6 2.401(7) .
Mo2 O10 2.488(7) 19_556
Zn1 O1 1.948(6) .
Zn1 O1 1.948(5) 3_675
Zn1 O1 1.948(5) 2_765
Zn1 O1W 1.951(9) .
P1 O10 1.495(13) 19_556
P1 O10 1.495(13) .
P1 O6 1.565(8) 21_556
P1 O6 1.565(8) .
P1 O6 1.565(8) 20_556
P1 O6 1.565(8) 19_556
P1 O6 1.565(8) 3
P1 O6 1.565(8) 2
O1 C1 1.240(9) .
O2 C1 1.211(9) .
O4 Mo1 1.962(6) 20_556
O5 Mo2 1.882(5) 20_556
O6 O10 1.727(10) 19_556
O6 Mo1 2.483(8) 21_556
O8 Mo2 1.932(5) 2
O10 O6 1.727(10) 21_556
O10 O6 1.727(10) 20_556
O10 O6 1.727(10) 19_556
O10 Mo2 2.488(7) 19_556
O10 Mo2 2.488(7) 21_556
O10 Mo2 2.488(7) 20_556
N1 C4 1.337(10) .
N1 C5 1.347(9) .
N2 C7 1.347(10) .
N2 C11 1.360(10) 4_556
N3 C16 1.353(10) .
N3 C12 1.372(11) .
C1 C2 1.494(11) .
C2 C3 1.383(11) .
C2 C6 1.386(10) .
C3 C4 1.372(11) .
C5 C6 1.415(10) .
C5 C5 1.467(13) 4_556
C7 C8 1.368(14) .
C8 C9 1.380(16) 4_556
C9 C10 1.377(15) .
C9 C8 1.380(16) 4_556
C10 C11 1.367(13) .
C11 N2 1.360(10) 4_556
C11 C12 1.470(12) .
C12 C13 1.348(13) .
C13 C14 1.353(18) .
C14 C15 1.35(2) .
C15 C16 1.378(15) .

loop_
_platon_squeeze_void_nr
_platon_squeeze_void_average_x
_platon_squeeze_void_average_y
_platon_squeeze_void_average_z
_platon_squeeze_void_volume
_platon_squeeze_void_count_electrons
_platon_squeeze_void_content
1 -0.021 0.445 -0.001 8087 2352 ' '
